data_2104741
loop_
_publ_author_name
'Elliot, Alexander Dean'

_publ_section_title
;
 Structure of pyrrhotite 5<i>C</i> (Fe~9~S~10~)
;
_journal_coeditor_code KD5037
_journal_issue 3
_journal_name_full 'Acta Crystallographica Section B'
_journal_page_first 271
_journal_page_last 279
_journal_paper_doi 10.1107/S0108768110011845
_journal_volume 66
_journal_year 2010
_chemical_formula_structural FeAsS
_chemical_formula_sum 'As Fe S'
_chemical_formula_weight 162.832
_chemical_name_mineral Arsenopyrite
_space_group_crystal_system triclinic
_space_group_IT_number 2
_space_group_name_Hall '-P 1'
_space_group_name_H-M_alt 'P -1'
_symmetry_space_group_name_Hall '-P 1'
_symmetry_space_group_name_H-M 'P -1'
_cell_angle_alpha 90
_cell_angle_beta 112.191(12)
_cell_angle_gamma 90
_cell_formula_units_Z 4
_cell_length_a 5.74339(61)
_cell_length_b 5.66981(53)
_cell_length_c 5.78711(64)
_cell_volume 174.49(3)
_exptl_absorpt_coefficient_mu 42.0235(83)
_exptl_crystal_density_diffrn 6.1984(13)
_pd_block_id 2010-05-13T00:02|Arsenopyrite|A.Elliot|5Ca2
_pd_proc_ls_profile_function
;
Crystallite size and strain modelled with Lorentzian and 
Gaussian component convolutions
Arsenopyrite Phase
    CS_L(csarsenopyrite, 200.00000`_29.16779_LIMIT_MIN_200 
    min =200; max =1000;)
;
_refine_ls_R_I_factor 0.02067
_cod_data_source_file kd5037.cif
_cod_data_source_block (5Ca2)_Arsenopyrite
_cod_original_cell_volume 174.492(35)
_cod_database_code 2104741

loop_
_symmetry_equiv_pos_as_xyz
'-x, -y, -z'
'x, y, z'

loop_
_atom_site_label
_atom_site_type_symbol
_atom_site_symmetry_multiplicity
_atom_site_fract_x
_atom_site_fract_y
_atom_site_fract_z
_atom_site_occupancy
_atom_site_B_iso_or_equiv
Fe1 Fe 2 0.272 0 0.289 1 1
Fe2 Fe 2 0.275 0.502 0.787 1 1
As1 As 2 0.154 0.371 0.363 1 1
As2 As 2 0.155 0.129 0.863 1 1
S1 S 2 0.346 0.63 0.175 1 1
S2 S 2 0.343 0.869 0.675 1 1

loop_
_atom_type_symbol
_atom_type_description
_atom_type_scat_dispersion_real
_atom_type_scat_dispersion_imag
_atom_type_scat_source
As As 32.625 2.687 'Default dataset used by TOPAS R3'
Fe Fe 26.368 1.116 'Default dataset used by TOPAS R3'
S S 16.156 0.167 'Default dataset used by TOPAS R3'

loop_
_citation_title
_citation_page_first
_citation_page_last
_citation_year
_citation_journal_abbrev
_citation_journal_volume
_citation_journal_id_ISSN
' Arsenopyrite crystal-chemical relations' 1448 1469 1961
;
;
;
;
;
;
